data_7026897
loop_
_publ_author_name
'Fawcett, John'
'Harding, Duncan A. J.'
'Hope, Eric G.'
'Singh, Kuldip'
'Solan, Gregory A.'

_publ_section_title
;
 Stabilisation of iridium(III) fluoride complexes with NHCs.
;
_journal_issue 44
_journal_name_full 'Dalton transactions (Cambridge, England : 2003)'
_journal_page_first 10781
_journal_page_last 10789
_journal_paper_doi 10.1039/c0dt00857e
_journal_volume 39
_journal_year 2010
_chemical_formula_moiety '(C43 H47 Ir N2 P)+ (B F4)-'
_chemical_formula_sum 'C43 H47 B F4 Ir N2 P'
_chemical_formula_weight 901.81
_chemical_name_systematic
;
?
;
_space_group_IT_number 19
_symmetry_cell_setting orthorhombic
_symmetry_space_group_name_Hall 'P 2ac 2ab'
_symmetry_space_group_name_H-M 'P 21 21 21'
_atom_sites_solution_hydrogens geom
_atom_sites_solution_primary direct
_atom_sites_solution_secondary difmap
_audit_creation_method SHELXL-97
_cell_angle_alpha 90.00
_cell_angle_beta 90.00
_cell_angle_gamma 90.00
_cell_formula_units_Z 4
_cell_length_a 11.9712(16)
_cell_length_b 15.996(2)
_cell_length_c 19.958(3)
_cell_measurement_reflns_used 1015
_cell_measurement_temperature 150(2)
_cell_measurement_theta_max 23.44
_cell_measurement_theta_min 2.743
_cell_volume 3821.8(9)
_computing_cell_refinement 'Bruker SMART'
_computing_data_collection 'Bruker SMART'
_computing_data_reduction 'Bruker SHELXTL'
_computing_molecular_graphics 'Bruker SHELXTL'
_computing_publication_material 'Bruker SHELXTL'
_computing_structure_refinement 'SHELXL-97 (Sheldrick, 1997)'
_computing_structure_solution 'SHELXS-97 (Sheldrick, 1990)'
_diffrn_ambient_temperature 150(2)
_diffrn_measured_fraction_theta_full 1.000
_diffrn_measured_fraction_theta_max 1.000
_diffrn_measurement_device_type 'Bruker Apex 2000 CCD area detector'
_diffrn_measurement_method 'phi and omega scans'
_diffrn_radiation_monochromator graphite
_diffrn_radiation_source 'fine-focus sealed tube'
_diffrn_radiation_type MoK\a
_diffrn_radiation_wavelength 0.71073
_diffrn_reflns_av_R_equivalents 0.0489
_diffrn_reflns_av_sigmaI/netI 0.0605
_diffrn_reflns_limit_h_max 15
_diffrn_reflns_limit_h_min -15
_diffrn_reflns_limit_k_max 20
_diffrn_reflns_limit_k_min -20
_diffrn_reflns_limit_l_max 25
_diffrn_reflns_limit_l_min -25
_diffrn_reflns_number 32446
_diffrn_reflns_theta_full 27.00
_diffrn_reflns_theta_max 27.00
_diffrn_reflns_theta_min 1.63
_exptl_absorpt_coefficient_mu 3.589
_exptl_absorpt_correction_T_max 0.7622
_exptl_absorpt_correction_T_min 0.5806
_exptl_absorpt_correction_type empirical
_exptl_absorpt_process_details
;
absorption correction based on 16498 reflections(SADABS);Rint 0.057 before
correction and 0.039 after.
;
_exptl_crystal_colour colourless
_exptl_crystal_density_diffrn 1.567
_exptl_crystal_density_method 'not measured'
_exptl_crystal_description block
_exptl_crystal_F_000 1808
_exptl_crystal_size_max 0.17
_exptl_crystal_size_mid 0.15
_exptl_crystal_size_min 0.08
_refine_diff_density_max 1.208
_refine_diff_density_min -0.568
_refine_diff_density_rms 0.092
_refine_ls_abs_structure_details 'Flack H D (1983), Acta Cryst. A39, 876-881'
_refine_ls_abs_structure_Flack -0.023(5)
_refine_ls_extinction_method none
_refine_ls_goodness_of_fit_ref 0.913
_refine_ls_hydrogen_treatment constr
_refine_ls_matrix_type full
_refine_ls_number_parameters 476
_refine_ls_number_reflns 8344
_refine_ls_number_restraints 0
_refine_ls_restrained_S_all 0.913
_refine_ls_R_factor_all 0.0370
_refine_ls_R_factor_gt 0.0310
_refine_ls_shift/su_max 0.003
_refine_ls_shift/su_mean 0.000
_refine_ls_structure_factor_coef Fsqd
_refine_ls_weighting_details 'calc w=1/[\s^2^(Fo^2^)+(0.0159P)^2^+0.0000P] where P=(Fo^2^+2Fc^2^)/3'
_refine_ls_weighting_scheme calc
_refine_ls_wR_factor_gt 0.0536
_refine_ls_wR_factor_ref 0.0551
_reflns_number_gt 7445
_reflns_number_total 8344
_reflns_threshold_expression >2sigma(I)
_cod_data_source_file c0dt00857e.txt
_cod_data_source_block 04171
_cod_depositor_comments
;
The following automatic conversions were performed:

'_symmetry_cell_setting' value 'Orthorhombic' changed to
'orthorhombic' according to
/home/saulius/struct/CIF-dictionaries/cif_core.dic dictionary named
'cif_core.dic' version 2.4.2 from 2011-04-26.

Automatic conversion script
Id: cif_fix_values 1891 2012-01-12 08:04:46Z andrius 

The following automatic conversions were performed:

'_refine_ls_hydrogen_treatment' value 'constrained' was replaced with
the value 'constr' as specified in the replacement file
'src/cod-tools/trunk/data/replacement-values/replacement_values.lst'.

Automatic conversion script
Id: cif_fix_values 5376 2017-05-30 11:51:03Z andrius 
;
_cod_original_cell_volume 3821.7(9)
_cod_original_sg_symbol_H-M P2(1)2(1)2(1)
_cod_database_code 7026897

loop_
_symmetry_equiv_pos_as_xyz
'x, y, z'
'-x+1/2, -y, z+1/2'
'-x, y+1/2, -z+1/2'
'x+1/2, -y+1/2, -z'

loop_
_atom_site_label
_atom_site_type_symbol
_atom_site_fract_x
_atom_site_fract_y
_atom_site_fract_z
_atom_site_U_iso_or_equiv
_atom_site_adp_type
_atom_site_occupancy
_atom_site_symmetry_multiplicity
_atom_site_calc_flag
_atom_site_refinement_flags
Ir1 Ir 0.256039(15) 0.589349(10) 0.957188(8) 0.02090(5) Uani 1 1 d .
P1 P 0.22156(10) 0.62845(7) 0.84519(6) 0.0233(3) Uani 1 1 d .
N1 N 0.4174(3) 0.4417(2) 0.9333(2) 0.0282(10) Uani 1 1 d .
N2 N 0.2525(4) 0.4029(2) 0.90497(16) 0.0287(8) Uani 1 1 d .
C1 C 0.3087(4) 0.4696(3) 0.9324(2) 0.0233(11) Uani 1 1 d .
C2 C 0.4250(5) 0.3623(3) 0.9047(3) 0.0393(15) Uani 1 1 d .
H2 H 0.4902 0.3317 0.8981 0.047 Uiso 1 1 calc R
C3 C 0.3235(4) 0.3386(3) 0.8889(3) 0.0388(14) Uani 1 1 d .
H3 H 0.3033 0.2875 0.8702 0.047 Uiso 1 1 calc R
C4 C 0.1673(4) 0.7053(3) 0.9831(3) 0.0281(13) Uani 1 1 d .
C5 C 0.2828(4) 0.7184(3) 0.9880(2) 0.0260(13) Uani 1 1 d .
C6 C 0.3445(4) 0.7242(3) 1.0560(2) 0.0362(13) Uani 1 1 d .
H6A H 0.4042 0.7650 1.0526 0.043 Uiso 1 1 calc R
H6B H 0.2927 0.7433 1.0901 0.043 Uiso 1 1 calc R
C7 C 0.3934(5) 0.6405(4) 1.0772(3) 0.0402(16) Uani 1 1 d .
H7A H 0.4672 0.6350 1.0575 0.048 Uiso 1 1 calc R
H7B H 0.4024 0.6405 1.1255 0.048 Uiso 1 1 calc R
C8 C 0.3246(4) 0.5654(4) 1.0575(2) 0.0327(15) Uani 1 1 d .
C9 C 0.2077(4) 0.5614(3) 1.0614(3) 0.0325(15) Uani 1 1 d .
C10 C 0.1335(5) 0.6278(4) 1.0925(3) 0.0380(16) Uani 1 1 d .
H10A H 0.1758 0.6584 1.1260 0.046 Uiso 1 1 calc R
H10B H 0.0712 0.6009 1.1150 0.046 Uiso 1 1 calc R
C11 C 0.0885(4) 0.6893(3) 1.0405(3) 0.0359(12) Uani 1 1 d .
H11A H 0.0188 0.6676 1.0227 0.043 Uiso 1 1 calc R
H11B H 0.0722 0.7419 1.0625 0.043 Uiso 1 1 calc R
C12 C 0.0723(4) 0.6208(3) 0.8258(2) 0.0248(11) Uani 1 1 d .
C13 C 0.0031(4) 0.5776(3) 0.8680(3) 0.0290(13) Uani 1 1 d .
H13 H 0.0318 0.5549 0.9073 0.035 Uiso 1 1 calc R
C14 C -0.1096(4) 0.5672(3) 0.8528(3) 0.0334(13) Uani 1 1 d .
H14 H -0.1555 0.5368 0.8814 0.040 Uiso 1 1 calc R
C15 C -0.1522(4) 0.6018(3) 0.7958(3) 0.0396(14) Uani 1 1 d .
H15 H -0.2275 0.5951 0.7857 0.048 Uiso 1 1 calc R
C16 C -0.0849(4) 0.6465(3) 0.7531(3) 0.0359(14) Uani 1 1 d .
H16 H -0.1149 0.6704 0.7146 0.043 Uiso 1 1 calc R
C17 C 0.0275(4) 0.6560(3) 0.7672(3) 0.0349(13) Uani 1 1 d .
H17 H 0.0733 0.6857 0.7380 0.042 Uiso 1 1 calc R
C18 C 0.2572(5) 0.7362(3) 0.82118(19) 0.0261(10) Uani 1 1 d .
C19 C 0.1795(4) 0.8014(3) 0.8269(2) 0.0304(12) Uani 1 1 d .
H19 H 0.1085 0.7908 0.8438 0.036 Uiso 1 1 calc R
C20 C 0.2086(5) 0.8817(3) 0.8072(3) 0.0397(16) Uani 1 1 d .
H20 H 0.1563 0.9245 0.8104 0.048 Uiso 1 1 calc R
C21 C 0.3133(5) 0.8987(4) 0.7833(3) 0.0428(15) Uani 1 1 d .
H21 H 0.3328 0.9529 0.7712 0.051 Uiso 1 1 calc R
C22 C 0.3891(5) 0.8350(4) 0.7775(3) 0.0399(14) Uani 1 1 d .
H22 H 0.4596 0.8458 0.7599 0.048 Uiso 1 1 calc R
C23 C 0.3618(4) 0.7551(3) 0.7973(2) 0.0328(13) Uani 1 1 d .
H23 H 0.4152 0.7130 0.7945 0.039 Uiso 1 1 calc R
C24 C 0.2918(4) 0.5686(3) 0.7800(2) 0.0294(12) Uani 1 1 d .
H24A H 0.3712 0.5796 0.7842 0.035 Uiso 1 1 calc R
H24B H 0.2809 0.5099 0.7903 0.035 Uiso 1 1 calc R
C25 C 0.2611(5) 0.5808(3) 0.70669(19) 0.0392(12) Uani 1 1 d .
H25A H 0.1836 0.5678 0.7003 0.059 Uiso 1 1 calc R
H25B H 0.3059 0.5445 0.6794 0.059 Uiso 1 1 calc R
H25C H 0.2745 0.6379 0.6941 0.059 Uiso 1 1 calc R
C26 C 0.1314(4) 0.3884(3) 0.9048(3) 0.0254(12) Uani 1 1 d .
C27 C 0.0780(4) 0.3730(3) 0.9652(3) 0.0313(12) Uani 1 1 d .
C28 C -0.0365(4) 0.3606(3) 0.9648(3) 0.0405(14) Uani 1 1 d .
H28 H -0.0736 0.3545 1.0055 0.049 Uiso 1 1 calc R
C29 C -0.0970(5) 0.3568(3) 0.9065(3) 0.0391(15) Uani 1 1 d .
C30 C -0.0398(5) 0.3653(3) 0.8479(3) 0.0408(15) Uani 1 1 d .
H30 H -0.0796 0.3607 0.8080 0.049 Uiso 1 1 calc R
C31 C 0.0744(4) 0.3805(3) 0.8439(3) 0.0319(12) Uani 1 1 d .
C32 C 0.1276(5) 0.3869(4) 0.7765(3) 0.0550(18) Uani 1 1 d .
H32A H 0.1182 0.4425 0.7594 0.082 Uiso 1 1 calc R
H32B H 0.0931 0.3477 0.7465 0.082 Uiso 1 1 calc R
H32C H 0.2059 0.3745 0.7801 0.082 Uiso 1 1 calc R
C33 C -0.2223(5) 0.3434(4) 0.9067(3) 0.073(2) Uani 1 1 d .
H33A H -0.2461 0.3276 0.9508 0.109 Uiso 1 1 calc R
H33B H -0.2411 0.3000 0.8755 0.109 Uiso 1 1 calc R
H33C H -0.2590 0.3943 0.8938 0.109 Uiso 1 1 calc R
C34 C 0.1419(5) 0.3577(3) 1.0292(3) 0.0583(19) Uani 1 1 d .
H34A H 0.1568 0.2991 1.0338 0.087 Uiso 1 1 calc R
H34B H 0.0983 0.3765 1.0667 0.087 Uiso 1 1 calc R
H34C H 0.2112 0.3879 1.0279 0.087 Uiso 1 1 calc R
C35 C 0.5134(4) 0.4770(3) 0.9674(3) 0.0271(11) Uani 1 1 d .
C36 C 0.5733(4) 0.5432(3) 0.9405(2) 0.0253(11) Uani 1 1 d .
C37 C 0.6719(4) 0.5664(3) 0.9713(2) 0.0306(12) Uani 1 1 d .
H37 H 0.7102 0.6127 0.9550 0.037 Uiso 1 1 calc R
C38 C 0.7164(4) 0.5233(3) 1.0257(2) 0.0286(12) Uani 1 1 d .
C39 C 0.6527(4) 0.4598(3) 1.0521(3) 0.0317(12) Uani 1 1 d .
H39 H 0.6789 0.4322 1.0900 0.038 Uiso 1 1 calc R
C40 C 0.5515(4) 0.4348(3) 1.0252(2) 0.0287(12) Uani 1 1 d .
C41 C 0.5335(4) 0.5863(4) 0.8786(2) 0.0332(13) Uani 1 1 d .
H41A H 0.5224 0.5459 0.8436 0.050 Uiso 1 1 calc R
H41B H 0.5883 0.6265 0.8645 0.050 Uiso 1 1 calc R
H41C H 0.4643 0.6144 0.8877 0.050 Uiso 1 1 calc R
C42 C 0.8301(4) 0.5434(3) 1.0513(3) 0.0369(13) Uani 1 1 d .
H42A H 0.8515 0.5028 1.0843 0.055 Uiso 1 1 calc R
H42B H 0.8296 0.5980 1.0712 0.055 Uiso 1 1 calc R
H42C H 0.8824 0.5424 1.0148 0.055 Uiso 1 1 calc R
C43 C 0.4893(4) 0.3636(3) 1.0575(3) 0.0442(15) Uani 1 1 d .
H43A H 0.5327 0.3133 1.0539 0.066 Uiso 1 1 calc R
H43B H 0.4189 0.3559 1.0353 0.066 Uiso 1 1 calc R
H43C H 0.4766 0.3761 1.1039 0.066 Uiso 1 1 calc R
B1 B 0.5873(5) 0.6568(4) 0.6926(4) 0.0360(16) Uani 1 1 d .
F1 F 0.6190(3) 0.7071(2) 0.74540(16) 0.0571(10) Uani 1 1 d .
F2 F 0.5046(3) 0.69729(19) 0.65689(16) 0.0517(9) Uani 1 1 d .
F3 F 0.5497(3) 0.5817(2) 0.71521(18) 0.0640(10) Uani 1 1 d .
F4 F 0.6801(3) 0.6459(2) 0.65123(18) 0.0643(11) Uani 1 1 d .

loop_
_atom_site_aniso_label
_atom_site_aniso_U_11
_atom_site_aniso_U_22
_atom_site_aniso_U_33
_atom_site_aniso_U_23
_atom_site_aniso_U_13
_atom_site_aniso_U_12
Ir1 0.02343(8) 0.02104(8) 0.01822(8) 0.00011(7) 0.00034(11) 0.00014(11)
P1 0.0254(8) 0.0248(6) 0.0198(6) 0.0006(5) -0.0004(5) 0.0000(5)
N1 0.028(2) 0.026(2) 0.031(2) 0.0005(19) 0.0011(19) 0.0031(18)
N2 0.0268(19) 0.0241(18) 0.035(2) -0.0011(16) -0.002(2) -0.004(3)
C1 0.026(3) 0.024(3) 0.020(3) 0.001(2) 0.000(2) -0.003(2)
C2 0.029(3) 0.024(3) 0.065(5) -0.011(3) 0.001(3) 0.008(2)
C3 0.040(3) 0.027(3) 0.049(4) -0.009(3) 0.000(3) 0.008(3)
C4 0.031(3) 0.018(3) 0.036(3) -0.008(2) 0.010(2) -0.001(2)
C5 0.042(3) 0.014(2) 0.021(3) -0.0052(19) -0.007(2) 0.005(2)
C6 0.040(3) 0.039(3) 0.029(3) -0.006(3) 0.000(2) -0.012(3)
C7 0.035(3) 0.062(4) 0.023(3) -0.012(3) -0.006(3) 0.006(3)
C8 0.039(3) 0.052(4) 0.008(3) 0.002(2) -0.001(2) 0.007(3)
C9 0.050(3) 0.028(3) 0.019(3) 0.007(2) 0.010(2) 0.002(2)
C10 0.033(3) 0.049(4) 0.032(4) 0.002(3) 0.005(3) -0.006(3)
C11 0.039(3) 0.036(3) 0.033(3) -0.005(3) 0.001(3) 0.003(2)
C12 0.025(3) 0.026(3) 0.023(3) -0.005(2) -0.004(2) 0.003(2)
C13 0.033(3) 0.029(3) 0.025(3) -0.003(3) 0.000(2) 0.003(3)
C14 0.031(3) 0.024(3) 0.045(4) -0.003(2) 0.007(3) -0.002(2)
C15 0.027(3) 0.043(4) 0.049(4) -0.014(3) -0.004(3) 0.001(3)
C16 0.038(3) 0.038(3) 0.032(3) -0.001(3) -0.016(3) 0.000(3)
C17 0.038(3) 0.038(3) 0.029(3) 0.003(3) -0.004(2) -0.004(3)
C18 0.029(3) 0.030(2) 0.019(2) 0.0053(18) -0.003(3) 0.005(3)
C19 0.039(3) 0.032(3) 0.020(3) -0.001(2) -0.001(2) 0.000(2)
C20 0.060(4) 0.025(3) 0.034(3) 0.002(2) -0.012(3) 0.007(3)
C21 0.063(4) 0.030(3) 0.036(4) 0.010(3) -0.003(3) -0.014(3)
C22 0.045(4) 0.048(4) 0.027(3) 0.006(3) 0.001(3) -0.018(3)
C23 0.039(3) 0.036(3) 0.024(3) 0.001(2) -0.006(2) -0.006(3)
C24 0.037(3) 0.031(3) 0.021(3) 0.000(2) 0.000(2) 0.000(2)
C25 0.047(3) 0.051(3) 0.020(2) -0.006(2) -0.003(3) -0.001(4)
C26 0.028(3) 0.016(3) 0.032(3) -0.006(2) -0.003(2) 0.000(2)
C27 0.040(3) 0.026(3) 0.028(3) -0.003(2) 0.000(3) -0.004(2)
C28 0.042(3) 0.031(3) 0.048(4) -0.010(3) 0.016(3) -0.011(2)
C29 0.033(3) 0.027(3) 0.057(4) -0.002(3) 0.002(3) -0.003(3)
C30 0.042(3) 0.031(3) 0.050(4) -0.001(3) -0.025(3) -0.006(3)
C31 0.043(3) 0.021(3) 0.031(3) -0.002(2) -0.004(3) -0.003(2)
C32 0.076(4) 0.057(4) 0.033(4) -0.008(3) -0.004(3) -0.030(4)
C33 0.035(4) 0.061(4) 0.122(6) -0.016(4) 0.004(4) -0.009(3)
C34 0.082(5) 0.046(4) 0.047(4) 0.016(3) -0.024(4) -0.034(3)
C35 0.025(3) 0.023(3) 0.032(3) 0.000(2) 0.000(2) 0.006(2)
C36 0.030(3) 0.024(3) 0.022(3) -0.004(2) 0.003(2) 0.005(2)
C37 0.032(3) 0.029(3) 0.032(3) -0.001(2) 0.006(2) -0.001(2)
C38 0.029(3) 0.032(3) 0.025(3) -0.003(2) 0.002(2) 0.004(2)
C39 0.034(3) 0.034(3) 0.027(3) 0.005(2) -0.005(2) 0.007(2)
C40 0.033(3) 0.026(3) 0.028(3) 0.005(2) 0.002(2) 0.003(2)
C41 0.028(3) 0.038(3) 0.034(3) 0.006(3) -0.001(2) -0.002(3)
C42 0.035(3) 0.042(3) 0.034(3) 0.000(3) -0.003(3) 0.002(2)
C43 0.036(3) 0.043(3) 0.053(4) 0.014(3) -0.006(3) 0.001(3)
B1 0.031(4) 0.035(4) 0.042(4) 0.012(3) 0.014(3) 0.009(3)
F1 0.058(2) 0.066(3) 0.046(2) -0.006(2) -0.0050(18) 0.008(2)
F2 0.057(2) 0.046(2) 0.052(2) 0.0135(17) -0.0168(18) -0.0024(17)
F3 0.064(2) 0.045(2) 0.083(3) 0.030(2) 0.026(2) 0.011(2)
F4 0.073(2) 0.046(2) 0.074(3) -0.0006(19) 0.042(2) 0.0090(18)

loop_
_atom_type_symbol
_atom_type_description
_atom_type_scat_dispersion_real
_atom_type_scat_dispersion_imag
_atom_type_scat_source
C C 0.0033 0.0016 'International Tables Vol C Tables 4.2.6.8 and 6.1.1.4'
H H 0.0000 0.0000 'International Tables Vol C Tables 4.2.6.8 and 6.1.1.4'
B B 0.0013 0.0007 'International Tables Vol C Tables 4.2.6.8 and 6.1.1.4'
N N 0.0061 0.0033 'International Tables Vol C Tables 4.2.6.8 and 6.1.1.4'
F F 0.0171 0.0103 'International Tables Vol C Tables 4.2.6.8 and 6.1.1.4'
P P 0.1023 0.0942 'International Tables Vol C Tables 4.2.6.8 and 6.1.1.4'
Ir Ir -1.4442 7.9887 'International Tables Vol C Tables 4.2.6.8 and 6.1.1.4'

loop_
_geom_angle_atom_site_label_1
_geom_angle_atom_site_label_2
_geom_angle_atom_site_label_3
_geom_angle
C1 Ir1 C5 153.78(18)
C1 Ir1 C8 86.73(19)
C5 Ir1 C8 81.6(2)
C1 Ir1 C4 168.74(17)
C5 Ir1 C4 37.36(18)
C8 Ir1 C4 96.5(2)
C1 Ir1 C9 96.77(19)
C5 Ir1 C9 87.97(19)
C8 Ir1 C9 37.16(17)
C4 Ir1 C9 79.75(19)
C1 Ir1 P1 94.12(13)
C5 Ir1 P1 92.39(13)
C8 Ir1 P1 167.30(15)
C4 Ir1 P1 85.11(14)
C9 Ir1 P1 154.45(15)
C24 P1 C12 105.4(2)
C24 P1 C18 101.5(2)
C12 P1 C18 103.5(2)
C24 P1 Ir1 117.18(15)
C12 P1 Ir1 110.66(16)
C18 P1 Ir1 117.06(13)
C1 N1 C2 110.5(4)
C1 N1 C35 129.1(4)
C2 N1 C35 119.6(4)
C3 N2 C1 111.8(4)
C3 N2 C26 119.5(4)
C1 N2 C26 127.4(4)
N2 C1 N1 102.6(4)
N2 C1 Ir1 131.4(3)
N1 C1 Ir1 125.6(3)
C3 C2 N1 107.5(5)
C3 C2 H2 126.2
N1 C2 H2 126.2
C2 C3 N2 107.5(5)
C2 C3 H3 126.3
N2 C3 H3 126.3
C5 C4 C11 126.2(5)
C5 C4 Ir1 70.5(3)
C11 C4 Ir1 109.7(3)
C4 C5 C6 122.7(5)
C4 C5 Ir1 72.2(3)
C6 C5 Ir1 112.0(3)
C7 C6 C5 112.0(4)
C7 C6 H6A 109.2
C5 C6 H6A 109.2
C7 C6 H6B 109.2
C5 C6 H6B 109.2
H6A C6 H6B 107.9
C8 C7 C6 114.7(4)
C8 C7 H7A 108.6
C6 C7 H7A 108.6
C8 C7 H7B 108.6
C6 C7 H7B 108.6
H7A C7 H7B 107.6
C9 C8 C7 124.5(6)
C9 C8 Ir1 71.7(3)
C7 C8 Ir1 107.6(4)
C8 C9 C10 125.1(6)
C8 C9 Ir1 71.2(3)
C10 C9 Ir1 113.5(4)
C9 C10 C11 112.2(5)
C9 C10 H10A 109.2
C11 C10 H10A 109.2
C9 C10 H10B 109.2
C11 C10 H10B 109.2
H10A C10 H10B 107.9
C4 C11 C10 113.9(4)
C4 C11 H11A 108.8
C10 C11 H11A 108.8
C4 C11 H11B 108.8
C10 C11 H11B 108.8
H11A C11 H11B 107.7
C13 C12 C17 118.9(5)
C13 C12 P1 119.6(4)
C17 C12 P1 121.4(4)
C12 C13 C14 120.9(5)
C12 C13 H13 119.5
C14 C13 H13 119.5
C15 C14 C13 119.6(5)
C15 C14 H14 120.2
C13 C14 H14 120.2
C14 C15 C16 120.6(5)
C14 C15 H15 119.7
C16 C15 H15 119.7
C15 C16 C17 120.1(5)
C15 C16 H16 119.9
C17 C16 H16 119.9
C16 C17 C12 119.8(5)
C16 C17 H17 120.1
C12 C17 H17 120.1
C23 C18 C19 118.0(4)
C23 C18 P1 120.5(4)
C19 C18 P1 121.4(4)
C20 C19 C18 119.9(5)
C20 C19 H19 120.0
C18 C19 H19 120.0
C21 C20 C19 120.8(5)
C21 C20 H20 119.6
C19 C20 H20 119.6
C20 C21 C22 119.3(5)
C20 C21 H21 120.4
C22 C21 H21 120.4
C21 C22 C23 120.6(5)
C21 C22 H22 119.7
C23 C22 H22 119.7
C18 C23 C22 121.3(5)
C18 C23 H23 119.3
C22 C23 H23 119.3
C25 C24 P1 120.5(3)
C25 C24 H24A 107.2
P1 C24 H24A 107.2
C25 C24 H24B 107.2
P1 C24 H24B 107.2
H24A C24 H24B 106.8
C24 C25 H25A 109.5
C24 C25 H25B 109.5
H25A C25 H25B 109.5
C24 C25 H25C 109.5
H25A C25 H25C 109.5
H25B C25 H25C 109.5
C27 C26 C31 120.9(5)
C27 C26 N2 118.8(4)
C31 C26 N2 119.9(5)
C28 C27 C26 118.5(5)
C28 C27 C34 118.8(5)
C26 C27 C34 122.1(5)
C29 C28 C27 122.2(6)
C29 C28 H28 118.9
C27 C28 H28 118.9
C30 C29 C28 117.3(5)
C30 C29 C33 120.8(6)
C28 C29 C33 121.9(6)
C29 C30 C31 124.1(5)
C29 C30 H30 118.0
C31 C30 H30 118.0
C30 C31 C26 116.5(5)
C30 C31 C32 118.9(5)
C26 C31 C32 124.7(5)
C31 C32 H32A 109.5
C31 C32 H32B 109.5
H32A C32 H32B 109.5
C31 C32 H32C 109.5
H32A C32 H32C 109.5
H32B C32 H32C 109.5
C29 C33 H33A 109.5
C29 C33 H33B 109.5
H33A C33 H33B 109.5
C29 C33 H33C 109.5
H33A C33 H33C 109.5
H33B C33 H33C 109.5
C27 C34 H34A 109.5
C27 C34 H34B 109.5
H34A C34 H34B 109.5
C27 C34 H34C 109.5
H34A C34 H34C 109.5
H34B C34 H34C 109.5
C36 C35 C40 121.0(4)
C36 C35 N1 121.6(4)
C40 C35 N1 117.0(4)
C37 C36 C35 118.3(4)
C37 C36 C41 121.1(4)
C35 C36 C41 120.6(4)
C36 C37 C38 122.8(5)
C36 C37 H37 118.6
C38 C37 H37 118.6
C39 C38 C37 116.9(4)
C39 C38 C42 122.4(5)
C37 C38 C42 120.6(5)
C38 C39 C40 123.3(5)
C38 C39 H39 118.3
C40 C39 H39 118.3
C39 C40 C35 117.5(4)
C39 C40 C43 119.0(4)
C35 C40 C43 123.5(4)
C36 C41 H41A 109.5
C36 C41 H41B 109.5
H41A C41 H41B 109.5
C36 C41 H41C 109.5
H41A C41 H41C 109.5
H41B C41 H41C 109.5
C38 C42 H42A 109.5
C38 C42 H42B 109.5
H42A C42 H42B 109.5
C38 C42 H42C 109.5
H42A C42 H42C 109.5
H42B C42 H42C 109.5
C40 C43 H43A 109.5
C40 C43 H43B 109.5
H43A C43 H43B 109.5
C40 C43 H43C 109.5
H43A C43 H43C 109.5
H43B C43 H43C 109.5
F3 B1 F1 110.7(5)
F3 B1 F2 110.4(5)
F1 B1 F2 108.5(5)
F3 B1 F4 110.5(5)
F1 B1 F4 107.8(5)
F2 B1 F4 108.9(5)

loop_
_geom_bond_atom_site_label_1
_geom_bond_atom_site_label_2
_geom_bond_distance
Ir1 C1 2.077(5)
Ir1 C5 2.177(5)
Ir1 C8 2.197(5)
Ir1 C4 2.200(5)
Ir1 C9 2.204(5)
Ir1 P1 2.3575(12)
P1 C24 1.821(4)
P1 C12 1.832(5)
P1 C18 1.839(4)
N1 C1 1.375(5)
N1 C2 1.396(6)
N1 C35 1.450(6)
N2 C3 1.373(6)
N2 C1 1.374(5)
N2 C26 1.468(7)
C2 C3 1.312(7)
C2 H2 0.9300
C3 H3 0.9300
C4 C5 1.402(7)
C4 C11 1.505(7)
C5 C6 1.549(6)
C6 C7 1.520(7)
C6 H6A 0.9700
C6 H6B 0.9700
C7 C8 1.510(8)
C7 H7A 0.9700
C7 H7B 0.9700
C8 C9 1.402(7)
C9 C10 1.518(7)
C10 C11 1.528(7)
C10 H10A 0.9700
C10 H10B 0.9700
C11 H11A 0.9700
C11 H11B 0.9700
C12 C13 1.367(6)
C12 C17 1.405(6)
C13 C14 1.393(6)
C13 H13 0.9300
C14 C15 1.365(7)
C14 H14 0.9300
C15 C16 1.373(7)
C15 H15 0.9300
C16 C17 1.383(7)
C16 H16 0.9300
C17 H17 0.9300
C18 C23 1.373(7)
C18 C19 1.403(6)
C19 C20 1.388(7)
C19 H19 0.9300
C20 C21 1.368(7)
C20 H20 0.9300
C21 C22 1.369(8)
C21 H21 0.9300
C22 C23 1.379(7)
C22 H22 0.9300
C23 H23 0.9300
C24 C25 1.521(5)
C24 H24A 0.9700
C24 H24B 0.9700
C25 H25A 0.9600
C25 H25B 0.9600
C25 H25C 0.9600
C26 C27 1.386(7)
C26 C31 1.399(7)
C27 C28 1.385(6)
C27 C34 1.510(7)
C28 C29 1.371(8)
C28 H28 0.9300
C29 C30 1.364(7)
C29 C33 1.515(7)
C30 C31 1.391(7)
C30 H30 0.9300
C31 C32 1.492(7)
C32 H32A 0.9600
C32 H32B 0.9600
C32 H32C 0.9600
C33 H33A 0.9600
C33 H33B 0.9600
C33 H33C 0.9600
C34 H34A 0.9600
C34 H34B 0.9600
C34 H34C 0.9600
C35 C36 1.387(6)
C35 C40 1.411(6)
C36 C37 1.382(6)
C36 C41 1.493(6)
C37 C38 1.392(6)
C37 H37 0.9300
C38 C39 1.375(6)
C38 C42 1.488(6)
C39 C40 1.384(6)
C39 H39 0.9300
C40 C43 1.506(6)
C41 H41A 0.9600
C41 H41B 0.9600
C41 H41C 0.9600
C42 H42A 0.9600
C42 H42B 0.9600
C42 H42C 0.9600
C43 H43A 0.9600
C43 H43B 0.9600
C43 H43C 0.9600
B1 F3 1.360(7)
B1 F1 1.379(7)
B1 F2 1.382(7)
B1 F4 1.395(6)

loop_
_geom_torsion_atom_site_label_1
_geom_torsion_atom_site_label_2
_geom_torsion_atom_site_label_3
_geom_torsion_atom_site_label_4
_geom_torsion
C1 Ir1 P1 C24 -21.0(2)
C5 Ir1 P1 C24 133.6(2)
C8 Ir1 P1 C24 72.5(7)
C4 Ir1 P1 C24 170.3(2)
C9 Ir1 P1 C24 -136.1(4)
C1 Ir1 P1 C12 99.8(2)
C5 Ir1 P1 C12 -105.6(2)
C8 Ir1 P1 C12 -166.8(7)
C4 Ir1 P1 C12 -68.9(2)
C9 Ir1 P1 C12 -15.3(4)
C1 Ir1 P1 C18 -141.9(2)
C5 Ir1 P1 C18 12.7(2)
C8 Ir1 P1 C18 -48.5(7)
C4 Ir1 P1 C18 49.3(2)
C9 Ir1 P1 C18 102.9(4)
C3 N2 C1 N1 -1.1(5)
C26 N2 C1 N1 165.6(4)
C3 N2 C1 Ir1 172.1(4)
C26 N2 C1 Ir1 -21.2(6)
C2 N1 C1 N2 2.3(5)
C35 N1 C1 N2 -167.4(4)
C2 N1 C1 Ir1 -171.4(4)
C35 N1 C1 Ir1 18.8(7)
C5 Ir1 C1 N2 -169.9(4)
C8 Ir1 C1 N2 126.8(4)
C4 Ir1 C1 N2 19.7(11)
C9 Ir1 C1 N2 90.9(4)
P1 Ir1 C1 N2 -65.9(4)
C5 Ir1 C1 N1 2.0(7)
C8 Ir1 C1 N1 -61.4(4)
C4 Ir1 C1 N1 -168.5(8)
C9 Ir1 C1 N1 -97.2(4)
P1 Ir1 C1 N1 105.9(4)
C1 N1 C2 C3 -2.8(6)
C35 N1 C2 C3 168.0(5)
N1 C2 C3 N2 2.0(6)
C1 N2 C3 C2 -0.6(6)
C26 N2 C3 C2 -168.4(4)
C1 Ir1 C4 C5 173.1(8)
C8 Ir1 C4 C5 66.9(4)
C9 Ir1 C4 C5 100.2(3)
P1 Ir1 C4 C5 -100.4(3)
C1 Ir1 C4 C11 50.4(11)
C5 Ir1 C4 C11 -122.6(5)
C8 Ir1 C4 C11 -55.7(4)
C9 Ir1 C4 C11 -22.4(4)
P1 Ir1 C4 C11 137.0(3)
C11 C4 C5 C6 -4.5(9)
Ir1 C4 C5 C6 -105.1(5)
C11 C4 C5 Ir1 100.6(5)
C1 Ir1 C5 C4 -176.9(3)
C8 Ir1 C5 C4 -112.5(4)
C9 Ir1 C5 C4 -75.7(3)
P1 Ir1 C5 C4 78.7(3)
C1 Ir1 C5 C6 -58.1(6)
C8 Ir1 C5 C6 6.3(3)
C4 Ir1 C5 C6 118.8(5)
C9 Ir1 C5 C6 43.1(3)
P1 Ir1 C5 C6 -162.5(3)
C4 C5 C6 C7 94.8(6)
Ir1 C5 C6 C7 12.5(5)
C5 C6 C7 C8 -34.6(6)
C6 C7 C8 C9 -40.9(8)
C6 C7 C8 Ir1 38.6(5)
C1 Ir1 C8 C9 -105.7(4)
C5 Ir1 C8 C9 97.8(4)
C4 Ir1 C8 C9 63.5(4)
P1 Ir1 C8 C9 160.1(4)
C1 Ir1 C8 C7 132.9(4)
C5 Ir1 C8 C7 -23.6(3)
C4 Ir1 C8 C7 -57.9(4)
C9 Ir1 C8 C7 -121.4(6)
P1 Ir1 C8 C7 38.7(9)
C7 C8 C9 C10 -6.8(10)
Ir1 C8 C9 C10 -106.0(5)
C7 C8 C9 Ir1 99.1(6)
C1 Ir1 C9 C8 75.4(4)
C5 Ir1 C9 C8 -78.7(4)
C4 Ir1 C9 C8 -115.4(4)
P1 Ir1 C9 C8 -170.0(2)
C1 Ir1 C9 C10 -163.6(4)
C5 Ir1 C9 C10 42.2(4)
C8 Ir1 C9 C10 120.9(6)
C4 Ir1 C9 C10 5.5(4)
P1 Ir1 C9 C10 -49.1(6)
C8 C9 C10 C11 95.2(7)
Ir1 C9 C10 C11 12.3(6)
C5 C4 C11 C10 -43.0(8)
Ir1 C4 C11 C10 36.7(5)
C9 C10 C11 C4 -32.7(7)
C24 P1 C12 C13 112.6(4)
C18 P1 C12 C13 -141.2(4)
Ir1 P1 C12 C13 -15.0(4)
C24 P1 C12 C17 -65.2(4)
C18 P1 C12 C17 41.0(4)
Ir1 P1 C12 C17 167.3(4)
C17 C12 C13 C14 1.1(8)
P1 C12 C13 C14 -176.7(4)
C12 C13 C14 C15 -1.2(8)
C13 C14 C15 C16 0.3(8)
C14 C15 C16 C17 0.8(8)
C15 C16 C17 C12 -0.9(8)
C13 C12 C17 C16 -0.1(8)
P1 C12 C17 C16 177.7(4)
C24 P1 C18 C23 -39.1(4)
C12 P1 C18 C23 -148.2(4)
Ir1 P1 C18 C23 89.8(4)
C24 P1 C18 C19 141.2(4)
C12 P1 C18 C19 32.1(4)
Ir1 P1 C18 C19 -90.0(4)
C23 C18 C19 C20 1.4(7)
P1 C18 C19 C20 -178.9(4)
C18 C19 C20 C21 -1.1(8)
C19 C20 C21 C22 1.4(9)
C20 C21 C22 C23 -2.0(9)
C19 C18 C23 C22 -2.0(7)
P1 C18 C23 C22 178.3(4)
C21 C22 C23 C18 2.3(8)
C12 P1 C24 C25 47.3(4)
C18 P1 C24 C25 -60.4(4)
Ir1 P1 C24 C25 170.8(3)
C3 N2 C26 C27 98.9(5)
C1 N2 C26 C27 -66.8(6)
C3 N2 C26 C31 -73.5(6)
C1 N2 C26 C31 120.7(5)
C31 C26 C27 C28 -8.5(7)
N2 C26 C27 C28 179.1(4)
C31 C26 C27 C34 162.9(5)
N2 C26 C27 C34 -9.5(7)
C26 C27 C28 C29 4.9(8)
C34 C27 C28 C29 -166.8(5)
C27 C28 C29 C30 0.5(8)
C27 C28 C29 C33 -179.8(5)
C28 C29 C30 C31 -2.5(8)
C33 C29 C30 C31 177.8(5)
C29 C30 C31 C26 -0.9(8)
C29 C30 C31 C32 178.8(5)
C27 C26 C31 C30 6.5(7)
N2 C26 C31 C30 178.8(4)
C27 C26 C31 C32 -173.2(5)
N2 C26 C31 C32 -0.9(7)
C1 N1 C35 C36 -81.8(6)
C2 N1 C35 C36 109.2(5)
C1 N1 C35 C40 105.6(5)
C2 N1 C35 C40 -63.4(6)
C40 C35 C36 C37 0.6(7)
N1 C35 C36 C37 -171.7(4)
C40 C35 C36 C41 178.8(4)
N1 C35 C36 C41 6.4(7)
C35 C36 C37 C38 3.6(7)
C41 C36 C37 C38 -174.6(5)
C36 C37 C38 C39 -5.6(7)
C36 C37 C38 C42 171.6(4)
C37 C38 C39 C40 3.5(7)
C42 C38 C39 C40 -173.6(4)
C38 C39 C40 C35 0.4(7)
C38 C39 C40 C43 179.1(5)
C36 C35 C40 C39 -2.5(7)
N1 C35 C40 C39 170.2(4)
C36 C35 C40 C43 178.9(5)
N1 C35 C40 C43 -8.5(7)
